data_4323305
loop_
_publ_author_name
'Chaoyang Dai'
'Graham Stringer'
'Todd B. Marder'
'Andrew J. Scott'
'William Clegg'
'Nicholas C. Norman'

_publ_section_title
;
 Synthesis and Characterization of Rhodium(I) Boryl and Rhodium(III)
 Tris(Boryl) Compounds: Molecular Structures of [(PMe3)4Rh(B(cat))]
 andfac-[(PMe3)3Rh(B(cat))3] (cat = 1,2-O2C6H4)
;
_journal_name_full 'Inorganic Chemistry'
_journal_page_first 272
_journal_page_last 273
_journal_paper_doi 10.1021/ic9611047
_journal_volume 36
_journal_year 1997
_chemical_formula_sum 'C30.5 H43 B3 O6 P3 Rh'
_chemical_formula_weight 733.90
_chemical_name_systematic
;
 ?
;
_space_group_IT_number 2
_symmetry_cell_setting triclinic
_symmetry_space_group_name_Hall '-P 1'
_symmetry_space_group_name_H-M 'P -1'
_atom_sites_solution_hydrogens geom
_atom_sites_solution_primary direct
_atom_sites_solution_secondary difmap
_audit_creation_method SHELXL
_cell_angle_alpha 73.055(3)
_cell_angle_beta 83.211(2)
_cell_angle_gamma 68.390(2)
_cell_formula_units_Z 2
_cell_length_a 9.4861(9)
_cell_length_b 11.5356(11)
_cell_length_c 17.8907(18)
_cell_measurement_reflns_used 6790
_cell_measurement_temperature 160(2)
_cell_measurement_theta_max 25.73
_cell_measurement_theta_min 2.31
_cell_volume 1741.0(3)
_computing_cell_refinement 'local programs'
_computing_data_collection 'Siemens SMART'
_computing_data_reduction 'Siemens SAINT'
_computing_molecular_graphics 'Siemens SHELXTL'
_computing_publication_material 'SHELXTL and local programs'
_computing_structure_refinement 'Siemens SHELXTL'
_computing_structure_solution 'Siemens SHELXTL'
_diffrn_ambient_temperature 160(2)
_diffrn_measurement_device 'Siemens SMART CCD diffractometer'
_diffrn_measurement_method '\w rotation with narrow frames'
_diffrn_radiation_monochromator graphite
_diffrn_radiation_source 'fine-focus sealed tube'
_diffrn_radiation_type MoK\a
_diffrn_radiation_wavelength 0.71073
_diffrn_reflns_av_R_equivalents 0.0354
_diffrn_reflns_av_sigmaI/netI 0.0316
_diffrn_reflns_limit_h_max 11
_diffrn_reflns_limit_h_min -10
_diffrn_reflns_limit_k_max 10
_diffrn_reflns_limit_k_min -13
_diffrn_reflns_limit_l_max 10
_diffrn_reflns_limit_l_min -21
_diffrn_reflns_number 7712
_diffrn_reflns_theta_max 25.74
_diffrn_reflns_theta_min 1.19
_diffrn_standards_decay_% 0
_diffrn_standards_number 0
_exptl_absorpt_coefficient_mu 0.668
_exptl_absorpt_correction_T_max 0.936
_exptl_absorpt_correction_T_min 0.672
_exptl_absorpt_correction_type empirical
_exptl_crystal_colour Colourless
_exptl_crystal_density_diffrn 1.400
_exptl_crystal_description Block
_exptl_crystal_F_000 758
_exptl_crystal_size_max 0.48
_exptl_crystal_size_mid 0.40
_exptl_crystal_size_min 0.38
_refine_diff_density_max 0.956
_refine_diff_density_min -1.219
_refine_diff_density_rms 0.086
_refine_ls_extinction_coef 0.0029(7)
_refine_ls_extinction_expression Fc^*^=kFc[1+0.001xFc^2^\l^3^/sin(2\q)]^-1/4^
_refine_ls_extinction_method SHELXL
_refine_ls_goodness_of_fit_all 1.050
_refine_ls_goodness_of_fit_obs 1.053
_refine_ls_matrix_type full
_refine_ls_number_parameters 416
_refine_ls_number_reflns 5643
_refine_ls_number_restraints 164
_refine_ls_restrained_S_all 1.132
_refine_ls_restrained_S_obs 1.136
_refine_ls_R_factor_all 0.0386
_refine_ls_R_factor_obs 0.0375
_refine_ls_shift/esd_max 0.002
_refine_ls_shift/esd_mean 0.000
_refine_ls_structure_factor_coef Fsqd
_refine_ls_weighting_details 'w=1/[\s^2^(Fo^2^)+(0.0632P)^2^+2.1542P] where P=(Fo^2^+2Fc^2^)/3'
_refine_ls_weighting_scheme calc
_refine_ls_wR_factor_all 0.1023
_refine_ls_wR_factor_obs 0.1005
_reflns_number_observed 5433
_reflns_number_total 5643
_reflns_observed_criterion >2sigma(I)
_cod_data_source_file ic9611047_2.cif
_cod_data_source_block ncn59
_cod_depositor_comments
;
The following automatic conversions were performed:

'_refine_ls_weighting_scheme' value 'calc
w=1/[\s^2^(Fo^2^)+(0.0632P)^2^+2.1542P] where P=(Fo^2^+2Fc^2^)/3' was
changed to 'calc'. New tag '_refine_ls_weighting_details' was
created. The value of the new tag was set to
'w=1/[\s^2^(Fo^2^)+(0.0632P)^2^+2.1542P] where P=(Fo^2^+2Fc^2^)/3'.

Automatic conversion script
Id: cif_fix_values 3143 2015-03-26 13:38:13Z robertas 
;
_cod_original_sg_symbol_H-M P-1
_cod_original_formula_sum 'C30.50 H43 B3 O6 P3 Rh'
_cod_database_code 4323305

loop_
_symmetry_equiv_pos_as_xyz
'x, y, z'
'-x, -y, -z'

loop_
_atom_site_aniso_label
_atom_site_aniso_U_11
_atom_site_aniso_U_22
_atom_site_aniso_U_33
_atom_site_aniso_U_23
_atom_site_aniso_U_13
_atom_site_aniso_U_12
Rh1 0.02180(17) 0.01936(16) 0.01941(17) -0.00300(10) 0.00143(10) -0.00894(11)
B1 0.0225(17) 0.0248(18) 0.0251(18) -0.0083(14) 0.0029(13) -0.0074(14)
O1 0.0343(12) 0.0267(12) 0.0286(12) -0.0036(9) -0.0046(9) -0.0155(10)
O2 0.0393(13) 0.0275(12) 0.0268(12) -0.0016(9) -0.0047(10) -0.0221(10)
C1 0.0275(16) 0.0217(15) 0.0314(17) -0.0095(13) 0.0024(13) -0.0104(13)
C2 0.0357(18) 0.0288(17) 0.0287(17) -0.0099(14) 0.0032(14) -0.0183(14)
C3 0.061(2) 0.0357(19) 0.0283(18) -0.0033(15) -0.0044(16) -0.0289(18)
C4 0.063(2) 0.036(2) 0.038(2) -0.0111(16) 0.0089(18) -0.0336(19)
C5 0.0404(19) 0.0331(18) 0.049(2) -0.0195(16) 0.0065(16) -0.0239(16)
C6 0.0340(18) 0.0360(19) 0.0384(19) -0.0143(15) -0.0027(15) -0.0151(15)
B2 0.0260(17) 0.0261(18) 0.0218(17) -0.0037(14) -0.0015(14) -0.0120(15)
O3 0.0295(12) 0.0253(11) 0.0278(12) -0.0044(9) 0.0063(9) -0.0100(9)
O4 0.0255(11) 0.0232(11) 0.0274(12) -0.0062(9) 0.0032(9) -0.0089(9)
C7 0.0237(15) 0.0287(17) 0.0261(16) -0.0086(13) -0.0004(12) -0.0064(13)
C8 0.0235(15) 0.0293(16) 0.0235(16) -0.0086(13) -0.0003(12) -0.0105(13)
C9 0.0283(16) 0.0287(17) 0.0357(18) -0.0119(14) -0.0030(14) -0.0060(14)
C10 0.0276(17) 0.0345(18) 0.0381(19) -0.0183(15) -0.0041(14) -0.0015(14)
C11 0.0238(17) 0.052(2) 0.0335(19) -0.0191(17) 0.0041(14) -0.0070(16)
C12 0.0308(18) 0.042(2) 0.0264(17) -0.0057(15) 0.0047(14) -0.0140(15)
B3 0.0283(18) 0.0254(17) 0.0215(17) -0.0032(14) 0.0003(14) -0.0128(15)
O5 0.0293(12) 0.0296(12) 0.0228(11) -0.0059(9) -0.0025(9) -0.0067(10)
O6 0.0270(11) 0.0312(12) 0.0235(11) -0.0065(9) -0.0006(9) -0.0083(10)
C13 0.0326(17) 0.0264(16) 0.0225(16) -0.0018(12) 0.0002(13) -0.0147(14)
C14 0.0305(16) 0.0278(16) 0.0236(16) -0.0012(13) -0.0017(13) -0.0143(14)
C15 0.0408(19) 0.0358(19) 0.0277(17) -0.0072(14) 0.0025(14) -0.0190(16)
C16 0.046(2) 0.045(2) 0.0266(17) -0.0063(15) -0.0035(15) -0.0268(18)
C17 0.0383(19) 0.0376(19) 0.0323(19) 0.0033(15) -0.0101(15) -0.0205(16)
C18 0.0307(17) 0.0319(18) 0.0316(18) -0.0016(14) -0.0032(14) -0.0107(14)
P1 0.0241(4) 0.0246(4) 0.0248(4) -0.0072(3) 0.0030(3) -0.0089(3)
C19 0.0370(19) 0.049(2) 0.0343(19) -0.0210(17) 0.0060(15) -0.0134(17)
C20 0.0330(18) 0.0262(17) 0.044(2) -0.0090(15) 0.0027(15) -0.0029(15)
C21 0.0286(17) 0.0356(19) 0.040(2) -0.0105(15) 0.0077(14) -0.0161(15)
P2 0.0285(4) 0.0270(4) 0.0234(4) -0.0038(3) -0.0015(3) -0.0144(3)
C22 0.049(2) 0.043(2) 0.0280(18) 0.0023(15) -0.0071(15) -0.0277(18)
C23 0.043(2) 0.041(2) 0.0349(19) -0.0119(16) -0.0011(15) -0.0223(17)
C24 0.0304(18) 0.041(2) 0.0370(19) -0.0082(16) -0.0070(15) -0.0099(15)
P3 0.0309(4) 0.0238(4) 0.0283(4) -0.0013(3) 0.0031(3) -0.0132(4)
C25 0.075(3) 0.051(2) 0.034(2) 0.0115(18) -0.008(2) -0.040(2)
C26 0.050(2) 0.0275(19) 0.071(3) -0.0119(18) 0.017(2) -0.0180(18)
C27 0.0367(19) 0.0327(18) 0.046(2) -0.0073(16) 0.0081(16) -0.0200(15)
C28 0.072(4) 0.095(4) 0.171(7) -0.069(4) 0.041(4) -0.026(4)
C29 0.056(6) 0.060(6) 0.119(8) -0.037(5) 0.050(5) -0.018(5)
C30 0.050(3) 0.077(4) 0.152(6) -0.078(3) 0.039(3) -0.038(3)
C31 0.059(6) 0.054(5) 0.118(8) -0.047(4) 0.041(5) -0.017(5)
C32 0.064(7) 0.082(7) 0.124(9) -0.061(6) 0.028(6) -0.009(5)
C28A 0.072(4) 0.095(4) 0.171(7) -0.069(4) 0.041(4) -0.026(4)
C29A 0.056(6) 0.060(6) 0.119(8) -0.037(5) 0.050(5) -0.018(5)
C30A 0.050(3) 0.077(4) 0.152(6) -0.078(3) 0.039(3) -0.038(3)
C31A 0.059(6) 0.054(5) 0.118(8) -0.047(4) 0.041(5) -0.017(5)
C32A 0.064(7) 0.082(7) 0.124(9) -0.061(6) 0.028(6) -0.009(5)

loop_
_atom_site_label
_atom_site_type_symbol
_atom_site_fract_x
_atom_site_fract_y
_atom_site_fract_z
_atom_site_U_iso_or_equiv
_atom_site_thermal_displace_type
_atom_site_occupancy
_atom_site_calc_flag
_atom_site_refinement_flags
_atom_site_disorder_group
Rh1 Rh 0.59754(2) 0.67324(2) 0.751933(12) 0.02033(12) Uani 1 d . .
B1 B 0.5377(4) 0.5114(3) 0.7816(2) 0.0243(7) Uani 1 d . .
O1 O 0.4411(3) 0.4863(2) 0.73807(13) 0.0290(5) Uani 1 d . .
O2 O 0.5716(3) 0.4093(2) 0.85206(13) 0.0290(5) Uani 1 d . .
C1 C 0.4135(4) 0.3774(3) 0.78278(19) 0.0261(7) Uani 1 d . .
C2 C 0.4933(4) 0.3299(3) 0.85107(19) 0.0289(7) Uani 1 d . .
C3 C 0.4876(5) 0.2213(4) 0.9074(2) 0.0390(9) Uani 1 d . .
H3 H 0.5455 0.1874 0.9537 0.047 Uiso 1 calc R .
C4 C 0.3915(5) 0.1634(4) 0.8925(2) 0.0415(9) Uani 1 d . .
H4 H 0.3820 0.0891 0.9301 0.050 Uiso 1 calc R .
C5 C 0.3103(4) 0.2119(3) 0.8245(2) 0.0363(8) Uani 1 d . .
H5 H 0.2456 0.1704 0.8166 0.044 Uiso 1 calc R .
C6 C 0.3202(4) 0.3205(3) 0.7667(2) 0.0341(8) Uani 1 d . .
H6 H 0.2659 0.3530 0.7193 0.041 Uiso 1 calc R .
B2 B 0.7742(4) 0.5577(3) 0.6985(2) 0.0243(7) Uani 1 d . .
O3 O 0.8735(2) 0.6006(2) 0.64119(13) 0.0287(5) Uani 1 d . .
O4 O 0.8255(2) 0.4203(2) 0.71545(12) 0.0257(5) Uani 1 d . .
C7 C 0.9808(4) 0.4920(3) 0.62404(19) 0.0267(7) Uani 1 d . .
C8 C 0.9515(3) 0.3837(3) 0.66886(18) 0.0247(6) Uani 1 d . .
C9 C 1.0398(4) 0.2611(3) 0.6638(2) 0.0311(7) Uani 1 d . .
H9 H 1.0201 0.1867 0.6955 0.037 Uiso 1 calc R .
C10 C 1.1595(4) 0.2513(3) 0.6098(2) 0.0339(8) Uani 1 d . .
H10 H 1.2230 0.1684 0.6044 0.041 Uiso 1 calc R .
C11 C 1.1877(4) 0.3601(4) 0.5641(2) 0.0370(8) Uani 1 d . .
H11 H 1.2687 0.3504 0.5270 0.044 Uiso 1 calc R .
C12 C 1.0995(4) 0.4843(4) 0.5711(2) 0.0341(8) Uani 1 d . .
H12 H 1.1205 0.5590 0.5411 0.041 Uiso 1 calc R .
B3 B 0.4861(4) 0.7012(3) 0.6525(2) 0.0248(7) Uani 1 d . .
O5 O 0.3326(3) 0.7824(2) 0.63715(13) 0.0284(5) Uani 1 d . .
O6 O 0.5425(2) 0.6478(2) 0.58835(13) 0.0280(5) Uani 1 d . .
C13 C 0.2977(4) 0.7750(3) 0.56655(18) 0.0270(7) Uani 1 d . .
C14 C 0.4240(4) 0.6936(3) 0.53694(18) 0.0272(7) Uani 1 d . .
C15 C 0.4207(4) 0.6674(3) 0.4671(2) 0.0337(8) Uani 1 d . .
H15 H 0.5074 0.6112 0.4469 0.040 Uiso 1 calc R .
C16 C 0.2834(4) 0.7278(4) 0.4274(2) 0.0364(8) Uani 1 d . .
H16 H 0.2759 0.7116 0.3792 0.044 Uiso 1 calc R .
C17 C 0.1573(4) 0.8112(3) 0.4568(2) 0.0359(8) Uani 1 d . .
H17 H 0.0661 0.8519 0.4278 0.043 Uiso 1 calc R .
C18 C 0.1620(4) 0.8364(3) 0.5281(2) 0.0328(7) Uani 1 d . .
H18 H 0.0762 0.8928 0.5487 0.039 Uiso 1 calc R .
P1 P 0.36203(9) 0.77732(8) 0.81009(5) 0.02459(19) Uani 1 d . .
C19 C 0.3651(4) 0.8071(4) 0.9047(2) 0.0390(8) Uani 1 d . .
H19A H 0.4224 0.8645 0.8998 0.059 Uiso 1 calc R .
H19B H 0.4135 0.7248 0.9432 0.059 Uiso 1 calc R .
H19C H 0.2610 0.8481 0.9217 0.059 Uiso 1 calc R .
C20 C 0.2296(4) 0.9365(3) 0.7594(2) 0.0372(8) Uani 1 d . .
H20A H 0.2070 0.9343 0.7078 0.056 Uiso 1 calc R .
H20B H 0.2756 1.0022 0.7530 0.056 Uiso 1 calc R .
H20C H 0.1356 0.9578 0.7901 0.056 Uiso 1 calc R .
C21 C 0.2319(4) 0.6877(3) 0.8328(2) 0.0341(8) Uani 1 d . .
H21A H 0.2796 0.6034 0.8699 0.051 Uiso 1 calc R .
H21B H 0.2078 0.6748 0.7848 0.051 Uiso 1 calc R .
H21C H 0.1384 0.7368 0.8561 0.051 Uiso 1 calc R .
P2 P 0.75690(9) 0.60594(8) 0.86202(5) 0.0255(2) Uani 1 d . .
C22 C 0.7250(4) 0.4964(4) 0.9537(2) 0.0386(8) Uani 1 d . .
H22A H 0.6233 0.5358 0.9740 0.058 Uiso 1 calc R .
H22B H 0.8008 0.4803 0.9918 0.058 Uiso 1 calc R .
H22C H 0.7338 0.4144 0.9444 0.058 Uiso 1 calc R .
C23 C 0.7768(4) 0.7293(4) 0.9018(2) 0.0372(8) Uani 1 d . .
H23A H 0.6807 0.7715 0.9261 0.056 Uiso 1 calc R .
H23B H 0.8035 0.7940 0.8594 0.056 Uiso 1 calc R .
H23C H 0.8568 0.6880 0.9410 0.056 Uiso 1 calc R .
C24 C 0.9566(4) 0.5161(4) 0.8450(2) 0.0368(8) Uani 1 d . .
H24A H 0.9965 0.5692 0.8009 0.055 Uiso 1 calc R .
H24B H 0.9653 0.4359 0.8332 0.055 Uiso 1 calc R .
H24C H 1.0148 0.4951 0.8919 0.055 Uiso 1 calc R .
P3 P 0.66893(10) 0.85718(8) 0.68852(5) 0.0282(2) Uani 1 d . .
C25 C 0.6342(6) 0.9173(4) 0.5840(2) 0.0528(11) Uani 1 d . .
H25A H 0.5258 0.9424 0.5747 0.079 Uiso 1 calc R .
H25B H 0.6925 0.8491 0.5585 0.079 Uiso 1 calc R .
H25C H 0.6655 0.9926 0.5624 0.079 Uiso 1 calc R .
C26 C 0.5789(5) 1.0071(4) 0.7181(3) 0.0503(11) Uani 1 d . .
H26A H 0.5914 0.9892 0.7744 0.076 Uiso 1 calc R .
H26B H 0.4706 1.0424 0.7060 0.076 Uiso 1 calc R .
H26C H 0.6264 1.0700 0.6897 0.076 Uiso 1 calc R .
C27 C 0.8682(4) 0.8416(4) 0.6895(2) 0.0377(8) Uani 1 d . .
H27A H 0.9317 0.7711 0.6670 0.057 Uiso 1 calc R .
H27B H 0.8988 0.8227 0.7434 0.057 Uiso 1 calc R .
H27C H 0.8806 0.9228 0.6586 0.057 Uiso 1 calc R .
C28 C -0.0839(8) 0.1432(7) -0.1040(5) 0.110(2) Uani 0.50 d PDU -1
C29 C 0.0156(10) 0.1484(10) -0.0456(7) 0.081(3) Uani 0.50 d PDU -1
C30 C 0.0656(6) 0.0630(6) 0.0146(5) 0.0816(17) Uani 0.50 d PDU -1
C31 C 0.0256(10) -0.0499(7) 0.0385(4) 0.076(3) Uani 0.50 d PDU -1
C32 C -0.1176(13) 0.0240(12) -0.0750(8) 0.090(3) Uani 0.50 d PDU -1
C28A C 0.0839(8) -0.1432(7) 0.1040(5) 0.110(2) Uani 0.50 d PDU -1
C29A C -0.0156(10) -0.1484(10) 0.0456(7) 0.081(3) Uani 0.00 d PDU -1
C30A C -0.0656(6) -0.0630(6) -0.0146(5) 0.0816(17) Uani 0.50 d PDU -1
C31A C -0.0256(10) 0.0499(7) -0.0385(4) 0.076(3) Uani 0.00 d PDU -1
C32A C 0.1176(13) -0.0240(12) 0.0750(8) 0.090(3) Uani 0.00 d PDU -1

loop_
_atom_type_symbol
_atom_type_description
_atom_type_scat_dispersion_real
_atom_type_scat_dispersion_imag
_atom_type_scat_source
C C 0.0033 0.0016 'International Tables Vol C Tables 4.2.6.8 and 6.1.1.4'
H H 0.0000 0.0000 'International Tables Vol C Tables 4.2.6.8 and 6.1.1.4'
B B 0.0013 0.0007 'International Tables Vol C Tables 4.2.6.8 and 6.1.1.4'
O O 0.0106 0.0060 'International Tables Vol C Tables 4.2.6.8 and 6.1.1.4'
P P 0.1023 0.0942 'International Tables Vol C Tables 4.2.6.8 and 6.1.1.4'
Rh Rh -1.1178 0.9187 'International Tables Vol C Tables 4.2.6.8 and 6.1.1.4'

loop_
_geom_angle_atom_site_label_1
_geom_angle_atom_site_label_2
_geom_angle_atom_site_label_3
_geom_angle
_geom_angle_site_symmetry_1
_geom_angle_site_symmetry_3
_geom_angle_publ_flag
B2 Rh1 B1 81.29(14) . . ?
B2 Rh1 B3 82.05(14) . . ?
B1 Rh1 B3 79.34(14) . . ?
B2 Rh1 P2 88.42(10) . . ?
B1 Rh1 P2 95.49(10) . . ?
B3 Rh1 P2 169.72(11) . . ?
B2 Rh1 P1 166.82(10) . . ?
B1 Rh1 P1 86.80(10) . . ?
B3 Rh1 P1 90.24(10) . . ?
P2 Rh1 P1 98.38(3) . . ?
B2 Rh1 P3 90.97(10) . . ?
B1 Rh1 P3 167.24(10) . . ?
B3 Rh1 P3 89.59(10) . . ?
P2 Rh1 P3 94.42(3) . . ?
P1 Rh1 P3 99.69(3) . . ?
O1 B1 O2 106.6(3) . . ?
O1 B1 Rh1 125.8(2) . . ?
O2 B1 Rh1 127.4(2) . . ?
C1 O1 B1 107.4(2) . . ?
C2 O2 B1 107.4(2) . . ?
C2 C1 O1 109.4(3) . . ?
C2 C1 C6 122.2(3) . . ?
O1 C1 C6 128.4(3) . . ?
C1 C2 C3 122.4(3) . . ?
C1 C2 O2 109.1(3) . . ?
C3 C2 O2 128.5(3) . . ?
C2 C3 C4 116.1(3) . . ?
C5 C4 C3 121.4(3) . . ?
C4 C5 C6 121.9(3) . . ?
C1 C6 C5 116.0(3) . . ?
O3 B2 O4 107.5(3) . . ?
O3 B2 Rh1 125.6(2) . . ?
O4 B2 Rh1 126.8(2) . . ?
C7 O3 B2 107.1(2) . . ?
C8 O4 B2 106.8(2) . . ?
C12 C7 C8 122.1(3) . . ?
C12 C7 O3 128.8(3) . . ?
C8 C7 O3 109.1(3) . . ?
C9 C8 C7 122.0(3) . . ?
C9 C8 O4 128.5(3) . . ?
C7 C8 O4 109.5(3) . . ?
C8 C9 C10 116.8(3) . . ?
C11 C10 C9 121.2(3) . . ?
C10 C11 C12 121.6(3) . . ?
C7 C12 C11 116.2(3) . . ?
O6 B3 O5 107.7(3) . . ?
O6 B3 Rh1 128.7(2) . . ?
O5 B3 Rh1 123.7(2) . . ?
C13 O5 B3 107.0(2) . . ?
C14 O6 B3 106.9(2) . . ?
C18 C13 O5 128.1(3) . . ?
C18 C13 C14 122.6(3) . . ?
O5 C13 C14 109.3(3) . . ?
C15 C14 C13 121.7(3) . . ?
C15 C14 O6 129.2(3) . . ?
C13 C14 O6 109.0(3) . . ?
C14 C15 C16 116.6(3) . . ?
C17 C16 C15 121.5(3) . . ?
C16 C17 C18 121.3(3) . . ?
C13 C18 C17 116.3(3) . . ?
C21 P1 C19 100.09(17) . . ?
C21 P1 C20 98.75(17) . . ?
C19 P1 C20 98.92(18) . . ?
C21 P1 Rh1 114.55(12) . . ?
C19 P1 Rh1 118.59(12) . . ?
C20 P1 Rh1 121.96(12) . . ?
C22 P2 C24 99.18(18) . . ?
C22 P2 C23 98.66(17) . . ?
C24 P2 C23 100.28(17) . . ?
C22 P2 Rh1 121.21(12) . . ?
C24 P2 Rh1 114.43(12) . . ?
C23 P2 Rh1 119.21(12) . . ?
C25 P3 C26 100.5(2) . . ?
C25 P3 C27 100.2(2) . . ?
C26 P3 C27 99.59(19) . . ?
C25 P3 Rh1 114.33(14) . . ?
C26 P3 Rh1 119.72(13) . . ?
C27 P3 Rh1 119.06(12) . . ?
C32 C28 C29 108.9(8) . . ?
C30 C29 C28 125.4(8) . . ?
C29 C30 C31 121.6(8) . . ?
C28A C31 C30 120.5(8) . . ?
C28A C31 C30A 123.0(7) . . ?
C30 C31 C30A 116.1(5) . . ?
C30A C32 C28 125.6(10) . . ?
C32 C30A C31 122.0(7) . . ?

loop_
_geom_bond_atom_site_label_1
_geom_bond_atom_site_label_2
_geom_bond_distance
_geom_bond_site_symmetry_2
_geom_bond_publ_flag
Rh1 B2 2.0531(36) . ?
Rh1 B1 2.0547(36) . ?
Rh1 B3 2.0607(35) . ?
Rh1 P2 2.3906(9) . ?
Rh1 P1 2.3913(8) . ?
Rh1 P3 2.3920(9) . ?
B1 O1 1.4232(41) . ?
B1 O2 1.4250(42) . ?
O1 C1 1.3760(39) . ?
O2 C2 1.3797(38) . ?
C1 C2 1.3744(48) . ?
C1 C6 1.3767(46) . ?
C2 C3 1.3749(48) . ?
C3 C4 1.3990(51) . ?
C4 C5 1.3760(57) . ?
C5 C6 1.3983(52) . ?
B2 O3 1.4156(41) . ?
B2 O4 1.4238(41) . ?
O3 C7 1.3826(38) . ?
O4 C8 1.3782(37) . ?
C7 C12 1.3769(46) . ?
C7 C8 1.3781(46) . ?
C8 C9 1.3769(46) . ?
C9 C10 1.3942(50) . ?
C10 C11 1.3826(55) . ?
C11 C12 1.4021(52) . ?
B3 O6 1.4161(42) . ?
B3 O5 1.4188(42) . ?
O5 C13 1.3764(39) . ?
O6 C14 1.3829(39) . ?
C13 C18 1.3731(47) . ?
C13 C14 1.3821(47) . ?
C14 C15 1.3742(48) . ?
C15 C16 1.3962(51) . ?
C16 C17 1.3893(55) . ?
C17 C18 1.3967(52) . ?
P1 C21 1.8260(33) . ?
P1 C19 1.8279(35) . ?
P1 C20 1.8362(35) . ?
P2 C22 1.8256(35) . ?
P2 C24 1.8320(35) . ?
P2 C23 1.8396(35) . ?
P3 C25 1.8194(39) . ?
P3 C26 1.8268(39) . ?
P3 C27 1.8335(37) . ?
C28 C32 1.4605(125) . ?
C28 C29 1.5155(125) . ?
C29 C30 1.2298(133) . ?
C30 C31 1.4230(88) . ?
C31 C28A 1.3487(91) . ?
C31 C30A 1.4298(92) . ?
C32 C30A 1.2441(147) . ?
